data_4314645
loop_
_publ_author_name
'M. Arunachalam'
'Pradyut Ghosh'

_publ_section_title
;
 A Versatile Tripodal Amide Receptor for the Encapsulation of Anions or
 Hydrated Anions via Formation of Dimeric Capsules
;
_journal_name_full 'Inorganic Chemistry'
_journal_page_first 943
_journal_page_last 951
_journal_paper_doi 10.1021/ic901644h
_journal_volume 49
_journal_year 2010
_chemical_formula_sum 'C51 H77 N7 O15'
_chemical_formula_weight 1028.20
_chemical_name_systematic
; 
 ? 
;
_space_group_IT_number 2
_symmetry_cell_setting triclinic
_symmetry_space_group_name_Hall '-P 1'
_symmetry_space_group_name_H-M 'P -1'
_atom_sites_solution_hydrogens geom
_atom_sites_solution_primary direct
_atom_sites_solution_secondary difmap
_audit_creation_method SHELXL-97
_cell_angle_alpha 85.776(19)
_cell_angle_beta 73.550(18)
_cell_angle_gamma 72.30(2)
_cell_formula_units_Z 2
_cell_length_a 12.484(4)
_cell_length_b 13.781(4)
_cell_length_c 16.753(6)
_cell_measurement_reflns_used 1771
_cell_measurement_temperature 100(2)
_cell_measurement_theta_max 18.01
_cell_measurement_theta_min 2.45
_cell_volume 2633.1(15)
_computing_cell_refinement 'BRUKER AXS SMART 3'
_computing_data_collection 'BRUKER AXS SMART 3'
_computing_data_reduction 'BRUKER AXS SAINT'
_computing_molecular_graphics 'BRUKER SHELXTL'
_computing_publication_material 'MERCURY 2.2'
_computing_structure_refinement 'SHELXL-97 (Sheldrick, 1997)'
_computing_structure_solution 'SHELXS-97 (Sheldrick, 1990)'
_diffrn_ambient_temperature 100(2)
_diffrn_detector_area_resol_mean 3
_diffrn_measured_fraction_theta_full 0.988
_diffrn_measured_fraction_theta_max 0.988
_diffrn_measurement_device_type 'BRUKER CCD AREA DETECTOR'
_diffrn_measurement_method 'OMEGA SCAN'
_diffrn_radiation_monochromator graphite
_diffrn_radiation_source 'fine-focus sealed tube'
_diffrn_radiation_type MoK\a
_diffrn_radiation_wavelength 0.71073
_diffrn_reflns_av_R_equivalents 0.0738
_diffrn_reflns_av_sigmaI/netI 0.0778
_diffrn_reflns_limit_h_max 11
_diffrn_reflns_limit_h_min -10
_diffrn_reflns_limit_k_max 13
_diffrn_reflns_limit_k_min -13
_diffrn_reflns_limit_l_max 16
_diffrn_reflns_limit_l_min -16
_diffrn_reflns_number 15142
_diffrn_reflns_theta_full 19.99
_diffrn_reflns_theta_max 19.99
_diffrn_reflns_theta_min 1.27
_exptl_absorpt_coefficient_mu 0.096
_exptl_absorpt_correction_T_max 0.9867
_exptl_absorpt_correction_T_min 0.9830
_exptl_absorpt_correction_type multi-scan
_exptl_absorpt_process_details SADABS
_exptl_crystal_colour COLORLESS
_exptl_crystal_density_diffrn 1.297
_exptl_crystal_density_method 'not measured'
_exptl_crystal_description BLOCK
_exptl_crystal_F_000 1104
_exptl_crystal_size_max 0.18
_exptl_crystal_size_mid 0.14
_exptl_crystal_size_min 0.14
_refine_diff_density_max 0.651
_refine_diff_density_min -0.441
_refine_diff_density_rms 0.069
_refine_ls_extinction_method none
_refine_ls_goodness_of_fit_ref 1.085
_refine_ls_hydrogen_treatment constr
_refine_ls_matrix_type full
_refine_ls_number_parameters 639
_refine_ls_number_reflns 4846
_refine_ls_number_restraints 1
_refine_ls_restrained_S_all 1.087
_refine_ls_R_factor_all 0.1579
_refine_ls_R_factor_gt 0.0989
_refine_ls_shift/su_max 0.002
_refine_ls_shift/su_mean 0.000
_refine_ls_structure_factor_coef Fsqd
_refine_ls_weighting_details 'calc w=1/[\s^2^(Fo^2^)+(0.1859P)^2^+2.4563P] where P=(Fo^2^+2Fc^2^)/3'
_refine_ls_weighting_scheme calc
_refine_ls_wR_factor_gt 0.2734
_refine_ls_wR_factor_ref 0.3212
_reflns_number_gt 2800
_reflns_number_total 4846
_reflns_threshold_expression >2sigma(I)
_cod_data_source_file ic901644h_si_002_2.cif
_cod_data_source_block COMPLEX2
_cod_depositor_comments
;
The following automatic conversions were performed:

'_symmetry_cell_setting' value 'TRICLINIC' changed to 'triclinic'
according to the built-in table from CIF Core dictionary named
'cif_core.dic' version 2.4.1 from
2010-06-29.

'_exptl_absorpt_correction_type' value 'MULTI-SCAN'
changed to 'multi-scan' according to the built-in table from CIF Core
dictionary named 'cif_core.dic' version 2.4.1 from
2010-06-29.

'_refine_ls_hydrogen_treatment' value 'CONSTR' changed
to 'constr' according to the built-in table from CIF Core dictionary
named 'cif_core.dic' version 2.4.1 from 2010-06-29.

Automatic conversion script
Id: cif_fix_values 1646 2011-03-28 12:23:43Z adriana 
;
_cod_original_cell_volume 2633.0(15)
_cod_database_code 4314645

loop_
_symmetry_equiv_pos_as_xyz
'x, y, z'
'-x, -y, -z'

loop_
_atom_site_label
_atom_site_type_symbol
_atom_site_fract_x
_atom_site_fract_y
_atom_site_fract_z
_atom_site_U_iso_or_equiv
_atom_site_adp_type
_atom_site_occupancy
_atom_site_symmetry_multiplicity
_atom_site_calc_flag
_atom_site_refinement_flags
_atom_site_disorder_assembly
_atom_site_disorder_group
O1 O 0.9677(7) 0.6527(5) -0.0478(5) 0.090(2) Uani 1 1 d . . .
O1' O 0.8067(8) 0.7004(7) 0.0613(5) 0.109(3) Uani 1 1 d . . .
C2 C 0.9126(12) 0.6550(8) 0.0301(8) 0.074(3) Uani 1 1 d . . .
C3 C 0.9823(9) 0.6031(6) 0.0895(6) 0.071(3) Uani 1 1 d . . .
H3C H 1.0414 0.6352 0.0875 0.106 Uiso 1 1 calc R . .
H3B H 1.0187 0.5326 0.0740 0.106 Uiso 1 1 calc R . .
H3A H 0.9313 0.6086 0.1450 0.106 Uiso 1 1 calc R . .
O4 O 1.0949(8) 0.4171(6) -0.4743(6) 0.126(3) Uani 1 1 d . . .
N5 N 1.0496(9) 0.4259(8) -0.3990(7) 0.089(3) Uani 1 1 d . . .
O6 O 1.0201(8) 0.3602(7) -0.3539(6) 0.109(3) Uani 1 1 d . . .
C7 C 1.0358(9) 0.5252(9) -0.3598(7) 0.074(3) Uani 1 1 d . . .
C8 C 1.0716(10) 0.6006(10) -0.4068(7) 0.089(3) Uani 1 1 d . . .
H8 H 1.1059 0.5906 -0.4638 0.107 Uiso 1 1 calc R . .
C9 C 1.0569(9) 0.6910(9) -0.3700(7) 0.083(3) Uani 1 1 d . . .
H9 H 1.0809 0.7425 -0.4022 0.100 Uiso 1 1 calc R . .
C10 C 1.0069(8) 0.7060(7) -0.2855(6) 0.057(2) Uani 1 1 d . . .
C11 C 0.9721(8) 0.6282(8) -0.2402(6) 0.068(3) Uani 1 1 d . . .
H11 H 0.9381 0.6371 -0.1831 0.082 Uiso 1 1 calc R . .
C12 C 0.9866(9) 0.5371(8) -0.2772(7) 0.073(3) Uani 1 1 d . . .
H12 H 0.9627 0.4851 -0.2457 0.088 Uiso 1 1 calc R . .
C13 C 0.9884(8) 0.8079(8) -0.2491(6) 0.060(3) Uani 1 1 d . . .
O14 O 0.9873(7) 0.8841(5) -0.2920(4) 0.095(2) Uani 1 1 d . . .
N15 N 0.9708(6) 0.8145(5) -0.1678(5) 0.060(2) Uani 1 1 d . . .
H15 H 0.9661 0.7617 -0.1380 0.073 Uiso 1 1 calc R . .
C16 C 0.9592(9) 0.9093(6) -0.1271(6) 0.067(3) Uani 1 1 d . . .
H16A H 0.8798 0.9539 -0.1180 0.081 Uiso 1 1 calc R . .
H16B H 1.0115 0.9440 -0.1629 0.081 Uiso 1 1 calc R . .
C17 C 0.9883(8) 0.8865(5) -0.0447(5) 0.043(2) Uani 1 1 d . . .
C18 C 1.2010(8) 0.8232(7) -0.1243(5) 0.069(3) Uani 1 1 d . . .
H18C H 1.1695 0.8506 -0.1700 0.104 Uiso 1 1 calc R . .
H18B H 1.2355 0.7508 -0.1319 0.104 Uiso 1 1 calc R . .
H18A H 1.2596 0.8539 -0.1222 0.104 Uiso 1 1 calc R . .
C19 C 1.1038(8) 0.8455(6) -0.0436(5) 0.044(2) Uani 1 1 d . . .
C20 C 1.1309(7) 0.8207(5) 0.0320(6) 0.047(2) Uani 1 1 d . . .
C21 C 1.2587(8) 0.7721(6) 0.0334(6) 0.067(3) Uani 1 1 d . . .
H21A H 1.3103 0.7872 -0.0180 0.080 Uiso 1 1 calc R . .
H21B H 1.2727 0.8011 0.0791 0.080 Uiso 1 1 calc R . .
N22 N 1.2842(6) 0.6641(5) 0.0426(5) 0.058(2) Uani 1 1 d . . .
H22 H 1.2549 0.6316 0.0168 0.069 Uiso 1 1 calc R . .
C23 C 1.3506(9) 0.6126(7) 0.0891(7) 0.074(3) Uani 1 1 d . . .
O24B O 1.3762(12) 0.6613(9) 0.1482(9) 0.065(4) Uiso 0.51 1 d P . .
O24A O 1.4151(12) 0.6525(10) 0.1071(9) 0.062(4) Uiso 0.49 1 d P . .
C25 C 1.3697(8) 0.5015(6) 0.1002(6) 0.060(3) Uani 1 1 d . . .
C26 C 1.4576(8) 0.4469(7) 0.1357(6) 0.066(3) Uani 1 1 d . . .
H26 H 1.5053 0.4798 0.1491 0.079 Uiso 1 1 calc R . .
C27 C 1.4748(8) 0.3446(7) 0.1515(6) 0.066(3) Uani 1 1 d . . .
H27 H 1.5349 0.3080 0.1743 0.079 Uiso 1 1 calc R . .
C28 C 1.4020(8) 0.2970(7) 0.1332(5) 0.058(2) Uani 1 1 d . . .
C29 C 1.3163(8) 0.3479(7) 0.0957(6) 0.069(3) Uani 1 1 d . . .
H29 H 1.2697 0.3144 0.0814 0.082 Uiso 1 1 calc R . .
C30 C 1.3015(8) 0.4510(7) 0.0797(6) 0.069(3) Uani 1 1 d . . .
H30 H 1.2439 0.4867 0.0544 0.082 Uiso 1 1 calc R . .
N31 N 1.4149(9) 0.1900(6) 0.1533(5) 0.069(2) Uani 1 1 d . . .
O32 O 1.5053(7) 0.1402(5) 0.1712(4) 0.077(2) Uani 1 1 d . . .
O33 O 1.3353(7) 0.1549(5) 0.1546(4) 0.084(2) Uani 1 1 d . . .
C34 C 1.0721(9) 0.8099(6) 0.1879(5) 0.067(3) Uani 1 1 d . . .
H34B H 1.0798 0.8681 0.2114 0.100 Uiso 1 1 calc R . .
H34A H 1.1445 0.7560 0.1783 0.100 Uiso 1 1 calc R . .
H34C H 1.0110 0.7873 0.2258 0.100 Uiso 1 1 calc R . .
C35 C 1.0420(9) 0.8387(6) 0.1063(5) 0.046(2) Uani 1 1 d . . .
C36 C 0.9262(8) 0.8803(6) 0.1039(5) 0.048(2) Uani 1 1 d . . .
C37 C 0.8298(9) 0.9027(7) 0.1858(6) 0.078(3) Uiso 1 1 d . . .
N38A N 0.7968(11) 0.8152(9) 0.2193(8) 0.039(4) Uiso 0.57 1 d P . .
N38B N 0.7793(15) 0.8002(13) 0.1929(11) 0.046(5) Uiso 0.43 1 d P . .
C39A C 0.7280(15) 0.7891(12) 0.2796(10) 0.056(5) Uiso 0.59 1 d P . .
C39B C 0.762(2) 0.8023(18) 0.3029(15) 0.049(7) Uiso 0.41 1 d P . .
O40B O 0.7613(12) 0.8583(10) 0.3567(8) 0.064(4) Uiso 0.43 1 d PD . .
O40A O 0.6991(11) 0.8559(9) 0.3358(7) 0.067(3) Uiso 0.57 1 d P . .
C41A C 0.7199(13) 0.7100(12) 0.3262(10) 0.034(4) Uiso 0.50 1 d P . .
C41B C 0.7009(12) 0.6801(12) 0.2956(10) 0.023(4) Uiso 0.50 1 d P . .
C42 C 0.7062(11) 0.6321(10) 0.2518(8) 0.102(4) Uiso 1 1 d . . .
C43A C 0.6727(13) 0.5533(13) 0.2945(12) 0.058(5) Uiso 0.60 1 d P . .
C43B C 0.6704(19) 0.5257(17) 0.2587(15) 0.050(6) Uiso 0.40 1 d P . .
C44A C 0.6498(13) 0.5396(16) 0.3810(14) 0.048(5) Uiso 0.60 1 d P . .
C44B C 0.6449(18) 0.5099(18) 0.3458(17) 0.046(7) Uiso 0.40 1 d P . .
C45A C 0.668(2) 0.6006(18) 0.4409(14) 0.065(8) Uiso 0.45 1 d P . .
C45B C 0.6415(16) 0.5799(18) 0.4161(15) 0.053(6) Uiso 0.55 1 d P . .
C46A C 0.6960(14) 0.6885(12) 0.4115(11) 0.045(5) Uiso 0.50 1 d P . .
C46B C 0.6676(15) 0.6667(13) 0.3833(11) 0.049(5) Uiso 0.50 1 d P . .
N47A N 0.6205(15) 0.4474(15) 0.4087(13) 0.072(6) Uiso 0.49 1 d P . .
N47B N 0.602(2) 0.416(2) 0.3768(18) 0.076(7) Uiso 0.51 1 d P . .
O48 O 0.5928(15) 0.3881(12) 0.3438(12) 0.211(9) Uani 1 1 d . . .
O49A O 0.6216(11) 0.4184(10) 0.4815(9) 0.069(4) Uiso 0.51 1 d P . .
O49B O 0.6085(13) 0.3897(13) 0.4478(11) 0.082(5) Uiso 0.49 1 d P . .
C50 C 0.7742(7) 0.9405(7) 0.0252(6) 0.079(3) Uani 1 1 d . . .
H50A H 0.7555 1.0109 0.0101 0.118 Uiso 1 1 calc R . .
H50B H 0.7239 0.9331 0.0790 0.118 Uiso 1 1 calc R . .
H50C H 0.7631 0.9013 -0.0152 0.118 Uiso 1 1 calc R . .
C51 C 0.8996(7) 0.9029(5) 0.0280(6) 0.047(2) Uani 1 1 d . . .
N52 N 0.6590(6) 0.0963(5) 0.6408(4) 0.0540(19) Uani 1 1 d . . .
C53 C 0.7372(8) 0.1615(7) 0.6333(6) 0.069(3) Uani 1 1 d . . .
H53A H 0.7930 0.1497 0.5786 0.083 Uiso 1 1 calc R . .
H53B H 0.7812 0.1394 0.6741 0.083 Uiso 1 1 calc R . .
C54 C 0.6782(9) 0.2741(7) 0.6449(6) 0.076(3) Uani 1 1 d . . .
H54B H 0.6226 0.2881 0.6995 0.092 Uiso 1 1 calc R . .
H54A H 0.6360 0.2987 0.6033 0.092 Uiso 1 1 calc R . .
C55 C 0.7711(11) 0.3280(8) 0.6362(7) 0.100(4) Uani 1 1 d . . .
H55B H 0.8133 0.3022 0.6776 0.120 Uiso 1 1 calc R . .
H55A H 0.8267 0.3128 0.5817 0.120 Uiso 1 1 calc R . .
C56 C 0.7185(13) 0.4419(9) 0.6471(8) 0.125(5) Uani 1 1 d . . .
H56A H 0.6802 0.4682 0.6044 0.188 Uiso 1 1 calc R . .
H56C H 0.7793 0.4727 0.6431 0.188 Uiso 1 1 calc R . .
H56B H 0.6627 0.4572 0.7007 0.188 Uiso 1 1 calc R . .
C57 C 0.5678(7) 0.1137(6) 0.7245(5) 0.055(2) Uani 1 1 d . . .
H57A H 0.5148 0.1819 0.7252 0.066 Uiso 1 1 calc R . .
H57B H 0.5227 0.0664 0.7285 0.066 Uiso 1 1 calc R . .
C58 C 0.6095(9) 0.1027(7) 0.8004(5) 0.067(3) Uani 1 1 d . . .
C59A C 0.527(2) 0.0988(16) 0.8797(14) 0.081(8) Uiso 0.55 1 d P . .
C59B C 0.4775(16) 0.1163(13) 0.8715(10) 0.022(4) Uiso 0.45 1 d P . .
C60A C 0.5104(10) 0.1172(9) 0.9577(8) 0.056(3) Uiso 0.69 1 d P . .
C60B C 0.453(3) 0.187(3) 0.8993(19) 0.068(9) Uiso 0.31 1 d P . .
C61 C 0.7348(7) -0.0129(7) 0.6301(5) 0.061(3) Uani 1 1 d . . .
H61A H 0.7963 -0.0187 0.5784 0.073 Uiso 1 1 calc R . .
H61B H 0.7721 -0.0286 0.6749 0.073 Uiso 1 1 calc R . .
C62 C 0.6764(8) -0.0914(6) 0.6287(6) 0.066(3) Uani 1 1 d . . .
H62A H 0.6481 -0.0828 0.5796 0.080 Uiso 1 1 calc R . .
H62B H 0.6095 -0.0824 0.6772 0.080 Uiso 1 1 calc R . .
C63 C 0.7605(10) -0.2000(8) 0.6282(7) 0.095(4) Uani 1 1 d . . .
C64A C 0.727(2) -0.2841(18) 0.6333(13) 0.074(7) Uiso 0.52 1 d P . .
C64B C 0.678(2) -0.2840(16) 0.6264(13) 0.059(7) Uiso 0.48 1 d P . .
C65 C 0.5928(7) 0.1247(6) 0.5753(5) 0.056(2) Uani 1 1 d . . .
H65B H 0.5396 0.0839 0.5839 0.067 Uiso 1 1 calc R . .
H65A H 0.5457 0.1954 0.5845 0.067 Uiso 1 1 calc R . .
C66 C 0.6644(8) 0.1121(7) 0.4863(5) 0.071(3) Uani 1 1 d . . .
H66B H 0.7137 0.0422 0.4761 0.085 Uiso 1 1 calc R . .
H66A H 0.7147 0.1559 0.4754 0.085 Uiso 1 1 calc R . .
C67 C 0.5873(9) 0.1386(8) 0.4287(6) 0.076(3) Uani 1 1 d . . .
H67A H 0.5365 0.2079 0.4403 0.091 Uiso 1 1 calc R . .
H67B H 0.5381 0.0938 0.4392 0.091 Uiso 1 1 calc R . .
C68 C 0.6564(11) 0.1291(8) 0.3382(6) 0.110(4) Uani 1 1 d . . .
H68A H 0.6931 0.1824 0.3248 0.164 Uiso 1 1 calc R . .
H68C H 0.6048 0.1348 0.3040 0.164 Uiso 1 1 calc R . .
H68B H 0.7152 0.0642 0.3284 0.164 Uiso 1 1 calc R . .
O69 O 0.3601(10) 0.3889(8) 0.8861(7) 0.176(4) Uani 1 1 d . . .
O70A O 0.0490(15) 0.9516(14) 0.5495(11) 0.144(6) Uiso 0.57 1 d P . .
O70B O 0.0395(15) 1.0199(15) 0.5782(11) 0.097(5) Uiso 0.43 1 d P . .
O71A O 0.975(4) 0.847(3) 0.440(2) 0.247(15) Uiso 0.41 1 d P . .
O71B O 0.8625(16) 0.8512(14) 0.4262(11) 0.164(6) Uiso 0.59 1 d PD . .
O72B O 0.8426(17) 0.4218(12) 0.0757(10) 0.067(5) Uiso 0.38 1 d P . .
O72A O 0.7812(10) 0.4182(7) 0.0802(6) 0.065(3) Uiso 0.62 1 d P . .

loop_
_atom_site_aniso_label
_atom_site_aniso_U_11
_atom_site_aniso_U_22
_atom_site_aniso_U_33
_atom_site_aniso_U_23
_atom_site_aniso_U_13
_atom_site_aniso_U_12
O1 0.144(7) 0.070(5) 0.076(5) 0.006(4) -0.044(5) -0.049(5)
O1' 0.078(6) 0.140(7) 0.124(7) 0.049(5) -0.037(5) -0.055(6)
C2 0.088(9) 0.062(7) 0.085(9) 0.004(7) -0.026(8) -0.038(7)
C3 0.103(8) 0.044(6) 0.068(6) 0.009(5) -0.029(6) -0.023(5)
O4 0.152(8) 0.120(7) 0.090(6) -0.039(6) -0.036(6) -0.003(6)
N5 0.099(8) 0.095(9) 0.069(8) -0.035(7) -0.014(6) -0.024(6)
O6 0.121(7) 0.101(7) 0.107(7) -0.033(5) -0.012(5) -0.045(6)
C7 0.069(7) 0.092(9) 0.063(8) -0.017(7) -0.021(6) -0.020(6)
C8 0.098(9) 0.107(10) 0.061(7) -0.007(8) -0.013(6) -0.037(8)
C9 0.094(8) 0.101(9) 0.062(8) -0.005(7) -0.009(6) -0.049(7)
C10 0.063(6) 0.065(7) 0.048(7) -0.001(6) -0.019(5) -0.021(5)
C11 0.093(8) 0.073(7) 0.046(6) -0.010(6) -0.021(5) -0.031(6)
C12 0.100(8) 0.072(8) 0.056(7) -0.006(6) -0.027(6) -0.032(6)
C13 0.074(7) 0.080(8) 0.045(7) 0.020(6) -0.029(5) -0.042(6)
O14 0.148(7) 0.080(5) 0.077(5) 0.030(4) -0.049(5) -0.053(5)
N15 0.087(6) 0.044(5) 0.066(6) 0.012(4) -0.032(4) -0.034(4)
C16 0.096(8) 0.044(6) 0.077(7) 0.015(5) -0.038(6) -0.033(5)
C17 0.056(7) 0.028(5) 0.051(6) 0.009(4) -0.021(6) -0.018(4)
C18 0.071(7) 0.062(6) 0.067(7) 0.013(5) -0.003(6) -0.026(5)
C19 0.055(7) 0.035(5) 0.041(6) 0.004(4) -0.007(5) -0.018(4)
C20 0.042(6) 0.029(5) 0.075(7) 0.008(5) -0.019(6) -0.015(4)
C21 0.074(7) 0.045(6) 0.090(7) 0.019(5) -0.035(6) -0.023(5)
N22 0.046(5) 0.045(5) 0.094(6) 0.016(4) -0.035(4) -0.020(4)
C23 0.058(7) 0.046(6) 0.133(10) 0.011(6) -0.037(7) -0.026(5)
C25 0.046(6) 0.046(6) 0.084(7) 0.017(5) -0.017(5) -0.013(5)
C26 0.063(7) 0.040(6) 0.099(8) 0.005(5) -0.025(6) -0.019(5)
C27 0.051(6) 0.056(7) 0.087(7) 0.018(5) -0.023(5) -0.012(5)
C28 0.051(6) 0.043(6) 0.065(6) 0.010(5) -0.003(5) -0.006(5)
C29 0.065(7) 0.053(7) 0.090(7) 0.004(5) -0.026(6) -0.016(5)
C30 0.058(6) 0.050(7) 0.104(8) 0.007(5) -0.031(6) -0.017(5)
N31 0.074(7) 0.052(6) 0.066(6) 0.010(4) -0.009(5) -0.010(6)
O32 0.083(5) 0.045(4) 0.090(5) 0.008(3) -0.023(4) -0.004(4)
O33 0.081(5) 0.061(5) 0.110(6) 0.019(4) -0.017(4) -0.031(4)
C34 0.107(8) 0.047(6) 0.055(6) 0.007(5) -0.027(6) -0.031(5)
C35 0.066(7) 0.026(5) 0.046(6) 0.004(4) -0.005(5) -0.023(5)
C36 0.061(7) 0.025(5) 0.047(6) -0.002(4) 0.011(5) -0.019(5)
O48 0.223(15) 0.183(15) 0.26(2) 0.146(14) -0.085(14) -0.125(12)
C50 0.047(6) 0.075(7) 0.108(8) 0.028(6) -0.017(6) -0.021(5)
C51 0.037(6) 0.031(5) 0.067(7) 0.004(4) -0.003(5) -0.015(4)
N52 0.053(5) 0.066(5) 0.050(5) 0.009(4) -0.014(4) -0.029(4)
C53 0.078(7) 0.083(8) 0.066(6) 0.026(5) -0.025(5) -0.051(6)
C54 0.111(9) 0.075(8) 0.064(7) 0.016(5) -0.024(6) -0.060(7)
C55 0.137(10) 0.098(10) 0.102(9) 0.033(7) -0.053(8) -0.078(8)
C56 0.195(15) 0.090(10) 0.117(10) 0.015(8) -0.041(10) -0.086(10)
C57 0.060(6) 0.056(6) 0.043(6) -0.008(4) 0.006(5) -0.025(5)
C58 0.110(8) 0.085(7) 0.028(5) 0.010(5) -0.018(5) -0.062(6)
C61 0.046(6) 0.062(7) 0.058(6) 0.003(5) -0.003(5) -0.002(5)
C62 0.065(7) 0.060(7) 0.059(6) 0.001(5) -0.004(5) -0.009(6)
C63 0.085(8) 0.062(8) 0.116(9) 0.004(6) -0.023(7) 0.005(6)
C65 0.051(6) 0.058(6) 0.056(6) -0.006(5) -0.012(5) -0.015(5)
C66 0.067(7) 0.083(7) 0.045(6) 0.001(5) -0.003(5) -0.010(5)
C67 0.096(8) 0.083(7) 0.056(7) 0.010(5) -0.027(6) -0.033(6)
C68 0.167(12) 0.078(8) 0.059(7) -0.010(6) -0.034(8) 0.004(8)
O69 0.170(10) 0.144(9) 0.226(12) 0.015(8) -0.072(9) -0.053(8)

loop_
_atom_type_symbol
_atom_type_description
_atom_type_scat_dispersion_real
_atom_type_scat_dispersion_imag
_atom_type_scat_source
C C 0.0033 0.0016 'International Tables Vol C Tables 4.2.6.8 and 6.1.1.4'
H H 0.0000 0.0000 'International Tables Vol C Tables 4.2.6.8 and 6.1.1.4'
N N 0.0061 0.0033 'International Tables Vol C Tables 4.2.6.8 and 6.1.1.4'
O O 0.0106 0.0060 'International Tables Vol C Tables 4.2.6.8 and 6.1.1.4'

loop_
_geom_angle_atom_site_label_1
_geom_angle_atom_site_label_2
_geom_angle_atom_site_label_3
_geom_angle
_geom_angle_site_symmetry_1
_geom_angle_site_symmetry_3
_geom_angle_publ_flag
O1' C2 O1 125.6(11) . 1 ?
O1' C2 O1 125.6(11) . . ?
O1' C2 C3 116.8(11) . . ?
O1 C2 C3 117.5(11) 1 . ?
O1 C2 C3 117.5(11) . . ?
C2 C3 H3C 109.5 . . ?
C2 C3 H3B 109.5 . . ?
H3C C3 H3B 109.5 . . ?
C2 C3 H3A 109.5 . . ?
H3C C3 H3A 109.5 . . ?
H3B C3 H3A 109.5 . . ?
O6 N5 O4 125.5(10) . . ?
O6 N5 C7 118.1(10) . . ?
O4 N5 C7 116.4(11) . . ?
C12 C7 C8 121.5(10) . . ?
C12 C7 N5 117.7(11) . . ?
C8 C7 N5 120.8(11) . . ?
C7 C8 C9 119.9(10) . . ?
C7 C8 H8 120.1 . . ?
C9 C8 H8 120.1 . . ?
C10 C9 C8 120.3(10) . . ?
C10 C9 H9 119.9 . . ?
C8 C9 H9 119.9 . . ?
C11 C10 C9 118.1(9) . . ?
C11 C10 C13 123.8(9) . . ?
C9 C10 C13 118.0(9) . . ?
C10 C11 C12 121.7(9) . . ?
C10 C11 H11 119.2 . . ?
C12 C11 H11 119.2 . . ?
C7 C12 C11 118.6(10) . . ?
C7 C12 H12 120.7 . . ?
C11 C12 H12 120.7 . . ?
O14 C13 N15 119.9(9) . . ?
O14 C13 C10 122.1(9) . . ?
N15 C13 C10 117.9(8) . . ?
C13 N15 C16 122.0(7) . . ?
C13 N15 H15 119.0 . . ?
C16 N15 H15 119.0 . . ?
N15 C16 C17 110.2(6) . . ?
N15 C16 H16A 109.6 . . ?
C17 C16 H16A 109.6 . . ?
N15 C16 H16B 109.6 . . ?
C17 C16 H16B 109.6 . . ?
H16A C16 H16B 108.1 . . ?
C51 C17 C19 120.7(7) . . ?
C51 C17 C16 119.6(8) . . ?
C19 C17 C16 119.6(8) . . ?
C19 C18 H18C 109.5 . . ?
C19 C18 H18B 109.5 . . ?
H18C C18 H18B 109.5 . . ?
C19 C18 H18A 109.5 . . ?
H18C C18 H18A 109.5 . . ?
H18B C18 H18A 109.5 . . ?
C17 C19 C20 119.9(7) . . ?
C17 C19 C18 120.5(8) . . ?
C20 C19 C18 119.6(8) . . ?
C35 C20 C19 120.0(8) . . ?
C35 C20 C21 119.9(8) . . ?
C19 C20 C21 120.1(8) . . ?
N22 C21 C20 110.9(7) . . ?
N22 C21 H21A 109.5 . . ?
C20 C21 H21A 109.5 . . ?
N22 C21 H21B 109.5 . . ?
C20 C21 H21B 109.5 . . ?
H21A C21 H21B 108.1 . . ?
C23 N22 C21 122.5(8) . . ?
C23 N22 H22 118.7 . . ?
C21 N22 H22 118.7 . . ?
O24A C23 N22 117.7(10) . . ?
O24A C23 O24B 30.9(7) . . ?
N22 C23 O24B 121.3(9) . . ?
O24A C23 C25 119.8(11) . . ?
N22 C23 C25 120.6(9) . . ?
O24B C23 C25 115.4(10) . . ?
O24A O24B C23 60.5(16) . . ?
O24B O24A C23 88.6(19) . . ?
C30 C25 C26 118.6(8) . . ?
C30 C25 C23 122.9(9) . . ?
C26 C25 C23 118.4(9) . . ?
C27 C26 C25 120.7(9) . . ?
C27 C26 H26 119.6 . . ?
C25 C26 H26 119.6 . . ?
C28 C27 C26 119.2(9) . . ?
C28 C27 H27 120.4 . . ?
C26 C27 H27 120.4 . . ?
C27 C28 C29 121.7(8) . . ?
C27 C28 N31 120.1(9) . . ?
C29 C28 N31 118.2(10) . . ?
C28 C29 C30 117.8(9) . . ?
C28 C29 H29 121.1 . . ?
C30 C29 H29 121.1 . . ?
C25 C30 C29 121.9(9) . . ?
C25 C30 H30 119.1 . . ?
C29 C30 H30 119.1 . . ?
O33 N31 O32 123.3(8) . . ?
O33 N31 C28 119.3(9) . . ?
O32 N31 C28 117.3(10) . . ?
C35 C34 H34B 109.5 . . ?
C35 C34 H34A 109.5 . . ?
H34B C34 H34A 109.5 . . ?
C35 C34 H34C 109.5 . . ?
H34B C34 H34C 109.5 . . ?
H34A C34 H34C 109.5 . . ?
C20 C35 C36 119.2(8) . . ?
C20 C35 C34 119.6(9) . . ?
C36 C35 C34 121.1(8) . . ?
C51 C36 C35 120.4(7) . . ?
C51 C36 C37 120.8(9) . . ?
C35 C36 C37 118.8(9) . . ?
N38A C37 C36 112.8(9) . . ?
N38A C37 N38B 20.4(7) . . ?
C36 C37 N38B 101.6(8) . . ?
N38B N38A C39A 95(3) . . ?
N38B N38A C39B 126(3) . . ?
C39A N38A C39B 31.7(11) . . ?
N38B N38A C37 106(2) . . ?
C39A N38A C37 140.7(14) . . ?
C39B N38A C37 121.1(15) . . ?
N38A N38B C39A 60(2) . . ?
N38A N38B C37 53(2) . . ?
C39A N38B C37 105.9(14) . . ?
N38A N38B C39B 38(2) . . ?
C39A N38B C39B 22.3(10) . . ?
C37 N38B C39B 87.6(12) . . ?
C39B C39A N38A 84(3) . . ?
C39B C39A O40A 49(2) . . ?
N38A C39A O40A 106.3(15) . . ?
C39B C39A C41A 91(3) . . ?
N38A C39A C41A 140.3(16) . . ?
O40A C39A C41A 99.4(15) . . ?
C39B C39A N38B 109(3) . . ?
N38A C39A N38B 25.5(9) . . ?
O40A C39A N38B 126.0(15) . . ?
C41A C39A N38B 133.1(16) . . ?
C39B C39A C41B 119(3) . . ?
N38A C39A C41B 128.5(15) . . ?
O40A C39A C41B 123.8(14) . . ?
C41A C39A C41B 29.4(8) . . ?
N38B C39A C41B 110.0(14) . . ?
C39B C39A O40B 22(2) . . ?
N38A C39A O40B 93.8(14) . . ?
O40A C39A O40B 27.6(8) . . ?
C41A C39A O40B 95.5(14) . . ?
N38B C39A O40B 118.8(14) . . ?
C41B C39A O40B 124.8(12) . . ?
C39A C39B O40A 96(3) . . ?
C39A C39B O40B 146(4) . . ?
O40A C39B O40B 49.6(15) . . ?
C39A C39B N38A 65(2) . . ?
O40A C39B N38A 118(2) . . ?
O40B C39B N38A 126(2) . . ?
C39A C39B C41A 60(2) . . ?
O40A C39B C41A 103(2) . . ?
O40B C39B C41A 120.7(19) . . ?
N38A C39B C41A 113(2) . . ?
C39A C39B N38B 49(2) . . ?
O40A C39B N38B 118(2) . . ?
O40B C39B N38B 139.9(18) . . ?
N38A C39B N38B 16.1(9) . . ?
C41A C39B N38B 98.6(17) . . ?
O40A O40B C39B 50.7(13) . . ?
O40A O40B O71B 164.4(16) . . ?
C39B O40B O71B 134.0(17) . . ?
O40A O40B C39A 38.2(11) . . ?
C39B O40B C39A 12.5(14) . . ?
O71B O40B C39A 145.6(11) . . ?
C39B O40A O40B 80(2) . . ?
C39B O40A C39A 34.5(16) . . ?
O40B O40A C39A 114.2(17) . . ?
C41B C41A C46B 86(2) . . ?
C41B C41A C39A 98(2) . . ?
C46B C41A C39A 152.3(17) . . ?
C41B C41A C46A 120(2) . . ?
C46B C41A C46A 34.1(10) . . ?
C39A C41A C46A 136.9(18) . . ?
C41B C41A C39B 125(2) . . ?
C46B C41A C39B 145(2) . . ?
C39A C41A C39B 28.6(11) . . ?
C46A C41A C39B 114.2(17) . . ?
C41B C41A C42 10.7(13) . . ?
C46B C41A C42 90.8(15) . . ?
C39A C41A C42 98.4(14) . . ?
C46A C41A C42 122.7(14) . . ?
C39B C41A C42 123.0(15) . . ?
C41A C41B C42 161(2) . . ?
C41A C41B C46B 59.1(17) . . ?
C42 C41B C46B 126.8(17) . . ?
C41A C41B C39A 52.7(16) . . ?
C42 C41B C39A 126.0(16) . . ?
C46B C41B C39A 107.1(16) . . ?
C41A C41B C43A 136.5(19) . . ?
C42 C41B C43A 44.3(11) . . ?
C46B C41B C43A 82.6(12) . . ?
C39A C41B C43A 170.2(14) . . ?
C41A C41B C46A 38.8(15) . . ?
C42 C41B C46A 143.0(15) . . ?
C46B C41B C46A 20.8(9) . . ?
C39A C41B C46A 89.6(12) . . ?
C43A C41B C46A 100.1(10) . . ?
C41B C42 C43A 105.0(16) . . ?
C41B C42 C43B 131.3(17) . . ?
C43A C42 C43B 26.6(9) . . ?
C41B C42 C41A 8.6(11) . . ?
C43A C42 C41A 106.6(12) . . ?
C43B C42 C41A 133.3(13) . . ?
C43B C43A C44B 103(3) . . ?
C43B C43A C42 98(3) . . ?
C44B C43A C42 158(3) . . ?
C43B C43A C44A 136(3) . . ?
C44B C43A C44A 32.5(15) . . ?
C42 C43A C44A 125.9(18) . . ?
C43B C43A C41B 129(3) . . ?
C44B C43A C41B 128(2) . . ?
C42 C43A C41B 30.8(7) . . ?
C44A C43A C41B 95.3(14) . . ?
C43A C43B C44B 46(2) . . ?
C43A C43B C42 55(2) . . ?
C44B C43B C42 101.0(19) . . ?
C44B C44A C45B 167(4) . . ?
C44B C44A C45A 174(3) . . ?
C45B C44A C45A 15(2) . . ?
C44B C44A C43A 47(2) . . ?
C45B C44A C43A 128(3) . . ?
C45A C44A C43A 126.9(17) . . ?
C44B C44A N47A 67(3) . . ?
C45B C44A N47A 117(3) . . ?
C45A C44A N47A 118.7(18) . . ?
C43A C44A N47A 114(2) . . ?
C44B C44A C46B 131(3) . . ?
C45B C44A C46B 43.5(18) . . ?
C45A C44A C46B 43.8(12) . . ?
C43A C44A C46B 84.9(12) . . ?
N47A C44A C46B 161(2) . . ?
C44A C44B C43A 100(3) . . ?
C44A C44B N47A 81(3) . . ?
C43A C44B N47A 174(2) . . ?
C44A C44B C43B 131(3) . . ?
C43A C44B C43B 30.8(15) . . ?
N47A C44B C43B 147(3) . . ?
C44A C44B N47B 113(3) . . ?
C43A C44B N47B 147(3) . . ?
N47A C44B N47B 32.3(12) . . ?
C43B C44B N47B 116(2) . . ?
C44A C44B C45B 7(2) . . ?
C43A C44B C45B 98(2) . . ?
N47A C44B C45B 83.6(19) . . ?
C43B C44B C45B 129(2) . . ?
N47B C44B C45B 115(2) . . ?
C45B C45A C46B 82(3) . . ?
C45B C45A C46A 116(3) . . ?
C46B C45A C46A 34.2(11) . . ?
C45B C45A C44A 17(2) . . ?
C46B C45A C44A 84.0(18) . . ?
C46A C45A C44A 116.7(19) . . ?
C45A C45B C44A 148(4) . . ?
C45A C45B C46B 67(3) . . ?
C44A C45B C46B 113(3) . . ?
C45A C45B C44B 154(3) . . ?
C44A C45B C44B 6.5(19) . . ?
C46B C45B C44B 110.6(18) . . ?
C45A C45B C46A 43(3) . . ?
C44A C45B C46A 131(2) . . ?
C46B C45B C46A 23.9(10) . . ?
C44B C45B C46A 131.1(15) . . ?
C46B C46A C45A 66(2) . . ?
C46B C46A C41A 60.3(19) . . ?
C45A C46A C41A 120.6(18) . . ?
C46B C46A C45B 44.8(19) . . ?
C45A C46A C45B 20.9(11) . . ?
C41A C46A C45B 101.6(15) . . ?
C46B C46A C41B 39.8(18) . . ?
C45A C46A C41B 100.2(16) . . ?
C41A C46A C41B 21.1(8) . . ?
C45B C46A C41B 80.6(11) . . ?
C46A C46B C41A 86(2) . . ?
C46A C46B C45A 80(2) . . ?
C41A C46B C45A 151(2) . . ?
C46A C46B C45B 111(3) . . ?
C41A C46B C45B 150(2) . . ?
C45A C46B C45B 31.2(13) . . ?
C46A C46B C41B 119(2) . . ?
C41A C46B C41B 34.4(9) . . ?
C45A C46B C41B 144.2(19) . . ?
C45B C46B C41B 121(2) . . ?
C46A C46B C44A 130(2) . . ?
C41A C46B C44A 127.5(17) . . ?
C45A C46B C44A 52.2(15) . . ?
C45B C46B C44A 23.7(11) . . ?
C41B C46B C44A 97.0(14) . . ?
N47B N47A O49B 84(3) . . ?
N47B N47A O49A 123(3) . . ?
O49B N47A O49A 38.9(13) . . ?
N47B N47A C44B 88(3) . . ?
O49B N47A C44B 169(3) . . ?
O49A N47A C44B 149(2) . . ?
N47B N47A C44A 119(4) . . ?
O49B N47A C44A 157(3) . . ?
O49A N47A C44A 118(2) . . ?
C44B N47A C44A 31.9(11) . . ?
N47B N47A O48 3(3) . . ?
O49B N47A O48 86(2) . . ?
O49A N47A O48 124.7(17) . . ?
C44B N47A O48 85.3(18) . . ?
C44A N47A O48 117.0(18) . . ?
O48 N47B N47A 173(6) . . ?
O48 N47B O49B 130(5) . . ?
N47A N47B O49B 55(2) . . ?
O48 N47B C44B 115(4) . . ?
N47A N47B C44B 60(3) . . ?
O49B N47B C44B 114(3) . . ?
O48 N47B O49A 149(4) . . ?
N47A N47B O49A 35(2) . . ?
O49B N47B O49A 19.5(11) . . ?
C44B N47B O49A 95.1(19) . . ?
N47B O48 N47A 4(3) . . ?
O49B O49A N47A 53.6(16) . . ?
O49B O49A N47B 31.4(18) . . ?
N47A O49A N47B 22.3(13) . . ?
O49A O49B N47A 88(2) . . ?
O49A O49B N47B 129(3) . . ?
N47A O49B N47B 41.7(15) . . ?
C51 C50 H50A 109.5 . . ?
C51 C50 H50B 109.5 . . ?
H50A C50 H50B 109.5 . . ?
C51 C50 H50C 109.5 . . ?
H50A C50 H50C 109.5 . . ?
H50B C50 H50C 109.5 . . ?
C17 C51 C36 119.7(8) . . ?
C17 C51 C50 120.0(9) . . ?
C36 C51 C50 120.3(8) . . ?
C53 N52 C61 107.5(7) . . ?
C53 N52 C65 110.1(6) . . ?
C61 N52 C65 111.1(6) . . ?
C53 N52 C57 110.5(6) . . ?
C61 N52 C57 111.1(6) . . ?
C65 N52 C57 106.5(6) . . ?
N52 C53 C54 116.2(8) . . ?
N52 C53 H53A 108.2 . . ?
C54 C53 H53A 108.2 . . ?
N52 C53 H53B 108.2 . . ?
C54 C53 H53B 108.2 . . ?
H53A C53 H53B 107.4 . . ?
C53 C54 C55 108.8(9) . . ?
C53 C54 H54B 109.9 . . ?
C55 C54 H54B 109.9 . . ?
C53 C54 H54A 109.9 . . ?
C55 C54 H54A 109.9 . . ?
H54B C54 H54A 108.3 . . ?
C56 C55 C54 112.0(10) . . ?
C56 C55 H55B 109.2 . . ?
C54 C55 H55B 109.2 . . ?
C56 C55 H55A 109.2 . . ?
C54 C55 H55A 109.2 . . ?
H55B C55 H55A 107.9 . . ?
C55 C56 H56A 109.5 . . ?
C55 C56 H56C 109.5 . . ?
H56A C56 H56C 109.5 . . ?
C55 C56 H56B 109.5 . . ?
H56A C56 H56B 109.5 . . ?
H56C C56 H56B 109.5 . . ?
C58 C57 N52 117.7(7) . . ?
C58 C57 H57A 107.9 . . ?
N52 C57 H57A 107.9 . . ?
C58 C57 H57B 107.9 . . ?
N52 C57 H57B 107.9 . . ?
H57A C57 H57B 107.2 . . ?
C59A C58 C57 117.9(12) . . ?
C59A C58 C59B 21.5(10) . . ?
C57 C58 C59B 97.3(8) . . ?
C59B C59A C60B 53(3) . . ?
C59B C59A C60A 108(3) . . ?
C60B C59A C60A 71.0(18) . . ?
C59B C59A C58 103(3) . . ?
C60B C59A C58 110(2) . . ?
C60A C59A C58 139(2) . . ?
C59A C59B C60B 97(3) . . ?
C59A C59B C60A 50(3) . . ?
C60B C59B C60A 64.6(19) . . ?
C59A C59B C58 56(3) . . ?
C60B C59B C58 107(2) . . ?
C60A C59B C58 101.5(12) . . ?
C59A C60A C60B 54.0(16) . . ?
C59A C60A C59B 22.2(11) . . ?
C60B C60A C59B 38.4(12) . . ?
C59B C60B C59A 29.8(16) . . ?
C59B C60B C60A 77(2) . . ?
C59A C60B C60A 55.0(15) . . ?
C62 C61 N52 117.0(7) . . ?
C62 C61 H61A 108.1 . . ?
N52 C61 H61A 108.1 . . ?
C62 C61 H61B 108.1 . . ?
N52 C61 H61B 108.1 . . ?
H61A C61 H61B 107.3 . . ?
C61 C62 C63 111.5(8) . . ?
C61 C62 H62A 109.3 . . ?
C63 C62 H62A 109.3 . . ?
C61 C62 H62B 109.3 . . ?
C63 C62 H62B 109.3 . . ?
H62A C62 H62B 108.0 . . ?
C64A C63 C62 123.4(13) . . ?
C64A C63 C64B 18.1(12) . . ?
C62 C63 C64B 105.9(10) . . ?
C64B C64A C63 122(4) . . ?
C64A C64B C63 40(3) . . ?
C66 C65 N52 116.8(7) . . ?
C66 C65 H65B 108.1 . . ?
N52 C65 H65B 108.1 . . ?
C66 C65 H65A 108.1 . . ?
N52 C65 H65A 108.1 . . ?
H65B C65 H65A 107.3 . . ?
C65 C66 C67 110.8(8) . . ?
C65 C66 H66B 109.5 . . ?
C67 C66 H66B 109.5 . . ?
C65 C66 H66A 109.5 . . ?
C67 C66 H66A 109.5 . . ?
H66B C66 H66A 108.1 . . ?
C66 C67 C68 112.4(9) . . ?
C66 C67 H67A 109.1 . . ?
C68 C67 H67A 109.1 . . ?
C66 C67 H67B 109.1 . . ?
C68 C67 H67B 109.1 . . ?
H67A C67 H67B 107.9 . . ?
C67 C68 H68A 109.5 . . ?
C67 C68 H68C 109.5 . . ?
H68A C68 H68C 109.5 . . ?
C67 C68 H68B 109.5 . . ?
H68A C68 H68B 109.5 . . ?
H68C C68 H68B 109.5 . . ?
O70A O70B O71A 143(2) . 2_676 ?
O71B O71A O70B 95(2) . 2_676 ?
O71A O71B O40B 153(2) . . ?

loop_
_geom_bond_atom_site_label_1
_geom_bond_atom_site_label_2
_geom_bond_distance
_geom_bond_site_symmetry_2
_geom_bond_publ_flag
O1 C2 1.289(12) . ?
O1' C2 1.252(12) . ?
C2 O1 1.289(12) 1 ?
C2 C3 1.505(13) . ?
C3 H3C 0.9600 . ?
C3 H3B 0.9600 . ?
C3 H3A 0.9600 . ?
O4 N5 1.226(11) . ?
N5 O6 1.214(11) . ?
N5 C7 1.502(13) . ?
C7 C12 1.345(13) . ?
C7 C8 1.366(14) . ?
C8 C9 1.370(14) . ?
C8 H8 0.9300 . ?
C9 C10 1.379(12) . ?
C9 H9 0.9300 . ?
C10 C11 1.376(12) . ?
C10 C13 1.499(12) . ?
C11 C12 1.381(12) . ?
C11 H11 0.9300 . ?
C12 H12 0.9300 . ?
C13 O14 1.226(10) . ?
C13 N15 1.322(10) . ?
N15 C16 1.467(10) . ?
N15 H15 0.8600 . ?
C16 C17 1.513(11) . ?
C16 H16A 0.9700 . ?
C16 H16B 0.9700 . ?
C17 C51 1.372(11) . ?
C17 C19 1.384(11) . ?
C18 C19 1.518(11) . ?
C18 H18C 0.9600 . ?
C18 H18B 0.9600 . ?
C18 H18A 0.9600 . ?
C19 C20 1.394(11) . ?
C20 C35 1.393(11) . ?
C20 C21 1.537(11) . ?
C21 N22 1.431(10) . ?
C21 H21A 0.9700 . ?
C21 H21B 0.9700 . ?
N22 C23 1.312(11) . ?
N22 H22 0.8600 . ?
C23 O24A 1.213(14) . ?
C23 O24B 1.394(16) . ?
C23 C25 1.482(12) . ?
O24B O24A 0.716(15) . ?
C25 C30 1.373(12) . ?
C25 C26 1.388(12) . ?
C26 C27 1.378(12) . ?
C26 H26 0.9300 . ?
C27 C28 1.378(12) . ?
C27 H27 0.9300 . ?
C28 C29 1.376(12) . ?
C28 N31 1.459(11) . ?
C29 C30 1.392(12) . ?
C29 H29 0.9300 . ?
C30 H30 0.9300 . ?
N31 O33 1.224(9) . ?
N31 O32 1.234(9) . ?
C34 C35 1.512(11) . ?
C34 H34B 0.9600 . ?
C34 H34A 0.9600 . ?
C34 H34C 0.9600 . ?
C35 C36 1.395(11) . ?
C36 C51 1.394(11) . ?
C36 C37 1.525(12) . ?
C37 N38A 1.419(14) . ?
C37 N38B 1.70(2) . ?
N38A N38B 0.617(18) . ?
N38A C39A 1.237(18) . ?
N38A C39B 1.36(3) . ?
N38B C39A 1.43(2) . ?
N38B C39B 1.79(3) . ?
C39A C39B 0.72(2) . ?
C39A O40A 1.263(19) . ?
C39A C41A 1.31(2) . ?
C39A C41B 1.63(2) . ?
C39A O40B 1.86(2) . ?
C39B O40A 0.96(2) . ?
C39B O40B 1.22(3) . ?
C39B C41A 1.50(3) . ?
O40B O40A 0.947(14) . ?
O40B O71B 1.925(16) . ?
C41A C41B 0.805(16) . ?
C41A C46B 1.22(2) . ?
C41A C46A 1.40(2) . ?
C41A C42 1.78(2) . ?
C41B C42 0.999(16) . ?
C41B C46B 1.42(2) . ?
C41B C43A 1.89(2) . ?
C41B C46A 1.94(2) . ?
C42 C43A 1.363(19) . ?
C42 C43B 1.65(3) . ?
C43A C43B 0.75(2) . ?
C43A C44B 1.05(2) . ?
C43A C44A 1.41(3) . ?
C43B C44B 1.42(4) . ?
C44A C44B 0.77(2) . ?
C44A C45B 0.80(2) . ?
C44A C45A 1.46(3) . ?
C44A N47A 1.44(2) . ?
C44A C46B 1.84(3) . ?
C44B N47A 1.34(3) . ?
C44B N47B 1.54(4) . ?
C44B C45B 1.56(3) . ?
C45A C45B 0.72(3) . ?
C45A C46B 1.28(3) . ?
C45A C46A 1.38(3) . ?
C45B C46B 1.37(2) . ?
C45B C46A 1.81(3) . ?
C46A C46B 0.788(19) . ?
N47A N47B 0.83(2) . ?
N47A O49B 1.01(2) . ?
N47A O49A 1.26(2) . ?
N47A O48 1.58(3) . ?
N47B O48 0.75(3) . ?
N47B O49B 1.24(3) . ?
N47B O49A 1.84(3) . ?
O49A O49B 0.791(17) . ?
C50 C51 1.505(11) . ?
C50 H50A 0.9600 . ?
C50 H50B 0.9600 . ?
C50 H50C 0.9600 . ?
N52 C53 1.491(10) . ?
N52 C61 1.507(10) . ?
N52 C65 1.514(10) . ?
N52 C57 1.517(9) . ?
C53 C54 1.501(12) . ?
C53 H53A 0.9700 . ?
C53 H53B 0.9700 . ?
C54 C55 1.527(13) . ?
C54 H54B 0.9700 . ?
C54 H54A 0.9700 . ?
C55 C56 1.508(15) . ?
C55 H55B 0.9700 . ?
C55 H55A 0.9700 . ?
C56 H56A 0.9600 . ?
C56 H56C 0.9600 . ?
C56 H56B 0.9600 . ?
C57 C58 1.486(11) . ?
C57 H57A 0.9700 . ?
C57 H57B 0.9700 . ?
C58 C59A 1.44(2) . ?
C58 C59B 1.704(19) . ?
C59A C59B 0.64(2) . ?
C59A C60B 1.28(4) . ?
C59A C60A 1.30(2) . ?
C59B C60B 1.03(3) . ?
C59B C60A 1.61(2) . ?
C60A C60B 1.50(3) . ?
C61 C62 1.482(12) . ?
C61 H61A 0.9700 . ?
C61 H61B 0.9700 . ?
C62 C63 1.543(12) . ?
C62 H62A 0.9700 . ?
C62 H62B 0.9700 . ?
C63 C64A 1.34(2) . ?
C63 C64B 1.77(3) . ?
C64A C64B 0.65(3) . ?
C65 C66 1.497(11) . ?
C65 H65B 0.9700 . ?
C65 H65A 0.9700 . ?
C66 C67 1.501(12) . ?
C66 H66B 0.9700 . ?
C66 H66A 0.9700 . ?
C67 C68 1.510(13) . ?
C67 H67A 0.9700 . ?
C67 H67B 0.9700 . ?
C68 H68A 0.9600 . ?
C68 H68C 0.9600 . ?
C68 H68B 0.9600 . ?
O70A O70B 1.048(19) . ?
O70B O71A 1.80(4) 2_676 ?
O71A O71B 1.47(4) . ?
O71A O70B 1.80(4) 2_676 ?
O72B O72A 0.766(17) . ?

loop_
_geom_hbond_atom_site_label_D
_geom_hbond_atom_site_label_H
_geom_hbond_atom_site_label_A
_geom_hbond_distance_DH
_geom_hbond_distance_HA
_geom_hbond_distance_DA
_geom_hbond_angle_DHA
_geom_hbond_site_symmetry_A
N15 H15 O1 0.86 2.05 2.893(10) 166.2 1
N22 H22 O72A 0.86 2.02 2.836(13) 158.1 2_765
N22 H22 O72B 0.86 2.49 3.33(2) 165.9 2_765
